data_2211131
loop_
_publ_author_name
'Ballivet-Tkatchenko, Danielle'
'Cattey, H\'el\`ene'
'Plasseraud, Laurent'
'Richard, Philippe'

_publ_section_title
<i>catena</i>-Poly[[di-<i>n</i>-butyltin(IV)]-\m-trifluoromethanesulfonato-[[di-<i>n</i>-butyl(trifluoromethanesulfonato)tin(IV)]-di-\m-hydroxo]]
_journal_coeditor_code NG2109
_journal_issue 11
_journal_name_full 'Acta Crystallographica Section E'
_journal_page_first m2820
_journal_page_last m2822
_journal_paper_doi 10.1107/S160053680603964X
_journal_volume 62
_journal_year 2006
_chemical_formula_iupac '[Sn2 (C F3 O3 S)2 (C4 H9)4 (O H)2]'
_chemical_formula_moiety 'C18 H38 F6 O8 S2 Sn2'
_chemical_formula_sum 'C18 H38 F6 O8 S2 Sn2'
_chemical_formula_weight 797.98
_chemical_name_systematic
;
catena-Poly[[di-n-butyltin(IV)]-\m-trifluoromethanesulfonato-
[[di-n-butyl(trifluoromethanesulfonato)tin(IV)]-di-\m-hydroxo]]
;
_space_group_IT_number 2
_symmetry_cell_setting triclinic
_symmetry_space_group_name_Hall '-P 1'
_symmetry_space_group_name_H-M 'P -1'
_audit_creation_method 'WinGX routine CIF_UPDATE'
_cell_angle_alpha 85.212(2)
_cell_angle_beta 80.197(2)
_cell_angle_gamma 75.255(2)
_cell_formula_units_Z 2
_cell_length_a 9.8810(4)
_cell_length_b 11.9158(5)
_cell_length_c 13.4110(5)
_cell_measurement_reflns_used 3814
_cell_measurement_temperature 115(2)
_cell_measurement_theta_max 27.5
_cell_measurement_theta_min 1
_cell_volume 1503.38(11)
_computing_cell_refinement 'DENZO-SMN (Otwinowski & Minor, 1997)'
_computing_data_collection 'KappaCCD Server Software (Nonius, 1997)'
_computing_data_reduction DENZO-SMN
_computing_molecular_graphics 'ORTEPIII (Burnett & Johnson, 1996)'
_computing_publication_material 'SHELXL97 and WinGX (Farrugia, 1999)'
_computing_structure_refinement 'SHELXL97 (Sheldrick, 1997)'
_computing_structure_solution 'DIRDIF99 (Beurskens <i>et al.</i>,  1999)'
_diffrn_ambient_temperature 115(2)
_diffrn_measured_fraction_theta_full 0.951
_diffrn_measured_fraction_theta_max 0.951
_diffrn_measurement_device_type 'Nonius KappaCCD area-detector'
_diffrn_measurement_method '\f scans (\k = 0) + additional \w scans'
_diffrn_radiation_monochromator graphite
_diffrn_radiation_source 'fine-focus sealed tube'
_diffrn_radiation_type MoK\a
_diffrn_radiation_wavelength 0.71073
_diffrn_reflns_av_R_equivalents 0.0493
_diffrn_reflns_limit_h_max 12
_diffrn_reflns_limit_h_min -12
_diffrn_reflns_limit_k_max 15
_diffrn_reflns_limit_k_min -14
_diffrn_reflns_limit_l_max 17
_diffrn_reflns_limit_l_min -17
_diffrn_reflns_number 25813
_diffrn_reflns_theta_full 27.7
_diffrn_reflns_theta_max 27.7
_diffrn_reflns_theta_min 2.43
_diffrn_standards_number 0
_exptl_absorpt_coefficient_mu 1.874
_exptl_absorpt_correction_T_max 0.626
_exptl_absorpt_correction_T_min 0.516
_exptl_absorpt_correction_type multi-scan
_exptl_absorpt_process_details '(Blessing, 1995)'
_exptl_crystal_colour colourless
_exptl_crystal_density_diffrn 1.763
_exptl_crystal_density_method 'not measured'
_exptl_crystal_description flat
_exptl_crystal_F_000 792
_exptl_crystal_size_max 0.5
_exptl_crystal_size_mid 0.45
_exptl_crystal_size_min 0.25
_refine_diff_density_max 1.053
_refine_diff_density_min -0.889
_refine_ls_extinction_method none
_refine_ls_goodness_of_fit_ref 1.11
_refine_ls_hydrogen_treatment constr
_refine_ls_matrix_type full
_refine_ls_number_parameters 325
_refine_ls_number_reflns 6711
_refine_ls_number_restraints 0
_refine_ls_restrained_S_all 1.11
_refine_ls_R_factor_gt 0.0345
_refine_ls_shift/su_max 0.002
_refine_ls_structure_factor_coef Fsqd
_refine_ls_weighting_details 'calc w = 1/[\s^2^(Fo^2^)+(0.0418P)^2^+2.5733P] where P=(Fo^2^+2Fc^2^)/3'
_refine_ls_weighting_scheme calc
_refine_ls_wR_factor_ref 0.0874
_reflns_number_gt 5992
_reflns_number_total 6711
_reflns_threshold_expression I>2\s(I)
_cod_data_source_file ng2109.cif
_cod_data_source_block I
_cod_original_cell_volume 1503.38(10)
_cod_database_code 2211131
_cod_database_fobs_code 2211131

loop_
_symmetry_equiv_pos_as_xyz
'x, y, z'
'-x, -y, -z'

loop_
_atom_site_type_symbol
_atom_site_label
_atom_site_fract_x
_atom_site_fract_y
_atom_site_fract_z
_atom_site_U_iso_or_equiv
_atom_site_adp_type
_atom_site_calc_flag
_atom_site_refinement_flags
_atom_site_occupancy
C C1 0.7800(3) 0.3093(3) 0.4850(2) 0.0194(6) Uani d . 1
H H1A 0.7087 0.266 0.4865 0.023 Uiso calc R 1
H H1B 0.8482 0.2893 0.4242 0.023 Uiso calc R 1
C C2 0.8559(3) 0.2677(3) 0.5758(2) 0.0224(6) Uani d . 1
H H2A 0.7898 0.2873 0.6378 0.027 Uiso calc R 1
H H2B 0.9314 0.3066 0.5739 0.027 Uiso calc R 1
C C3 0.9177(4) 0.1366(3) 0.5755(3) 0.0312(7) Uani d . 1
H H3A 0.8421 0.0985 0.5744 0.037 Uiso calc R 1
H H3B 0.9855 0.1179 0.5142 0.037 Uiso calc R 1
C C4 0.9905(5) 0.0894(4) 0.6668(3) 0.0462(10) Uani d . 1
H H4A 1.0273 0.0069 0.6627 0.069 Uiso calc R 1
H H4B 0.9235 0.106 0.7277 0.069 Uiso calc R 1
H H4C 1.0668 0.1254 0.6676 0.069 Uiso calc R 1
C C5 0.7062(3) 0.6467(3) 0.3945(2) 0.0213(6) Uani d . 1
H H5A 0.7872 0.6665 0.4139 0.026 Uiso calc R 1
H H5B 0.7264 0.635 0.3223 0.026 Uiso calc R 1
C C6 0.5766(4) 0.7482(3) 0.4162(3) 0.0275(7) Uani d . 1
H H6A 0.497 0.7307 0.3928 0.033 Uiso calc R 1
H H6B 0.5527 0.7569 0.4888 0.033 Uiso calc R 1
C C7 0.5998(5) 0.8625(4) 0.3656(5) 0.0537(13) Uani d . 1
H H7A 0.6365 0.8511 0.2943 0.064 Uiso calc R 1
H H7B 0.6701 0.8859 0.396 0.064 Uiso calc R 1
C C8 0.4633(5) 0.9595(4) 0.3756(5) 0.0673(17) Uani d . 1
H H8A 0.4829 1.0298 0.3432 0.101 Uiso calc R 1
H H8B 0.4272 0.9718 0.446 0.101 Uiso calc R 1
H H8C 0.3942 0.9377 0.3439 0.101 Uiso calc R 1
C C9 0.6910(3) 0.6009(3) 0.9597(2) 0.0221(6) Uani d . 1
H H9A 0.7218 0.6683 0.9281 0.026 Uiso calc R 1
H H9B 0.6261 0.5844 0.9194 0.026 Uiso calc R 1
C C10 0.6106(4) 0.6322(4) 1.0639(3) 0.0371(9) Uani d . 1
H H10A 0.6769 0.6398 1.1071 0.045 Uiso calc R 1
H H10B 0.5684 0.5692 1.0925 0.045 Uiso calc R 1
C C11 0.4954(4) 0.7434(3) 1.0645(3) 0.0334(8) Uani d . 1
H H11A 0.5383 0.808 1.0435 0.04 Uiso calc R 1
H H11B 0.4347 0.7395 1.0158 0.04 Uiso calc R 1
C C12 0.4068(6) 0.7652(6) 1.1671(4) 0.081(2) Uani d . 1
H H12A 0.3356 0.8367 1.164 0.121 Uiso calc R 1
H H12B 0.4662 0.7703 1.2154 0.121 Uiso calc R 1
H H12C 0.3621 0.7024 1.1874 0.121 Uiso calc R 1
C C13 0.9660(4) 0.2888(3) 0.9023(2) 0.0260(7) Uani d . 1
H H13A 0.8928 0.2508 0.8942 0.031 Uiso calc R 1
H H13B 1.0233 0.2942 0.8366 0.031 Uiso calc R 1
C C14 1.0591(4) 0.2154(3) 0.9758(3) 0.0348(8) Uani d . 1
H H14A 1.1288 0.256 0.9862 0.042 Uiso calc R 1
H H14B 1.0003 0.2083 1.0406 0.042 Uiso calc R 1
C C15 1.1349(5) 0.0962(4) 0.9417(3) 0.0475(11) Uani d . 1
H H15A 1.1987 0.1025 0.8792 0.057 Uiso calc R 1
H H15B 1.0663 0.0563 0.928 0.057 Uiso calc R 1
C C16 1.2189(6) 0.0251(4) 1.0203(4) 0.0567(13) Uani d . 1
H H16A 1.2651 -0.0507 0.9956 0.085 Uiso calc R 1
H H16B 1.156 0.0177 1.0821 0.085 Uiso calc R 1
H H16C 1.2887 0.0632 1.0327 0.085 Uiso calc R 1
C C17 0.8180(4) 0.7155(3) 0.6810(3) 0.0262(7) Uani d . 1
C C18 0.7078(4) 0.1989(3) 1.2244(3) 0.0321(8) Uani d . 1
F F1 0.6873(2) 0.74646(17) 0.73081(17) 0.0343(5) Uani d . 1
F F2 0.8221(3) 0.77319(19) 0.59184(18) 0.0427(6) Uani d . 1
F F3 0.9036(3) 0.7480(2) 0.7330(2) 0.0469(6) Uani d . 1
F F4 0.8430(3) 0.1443(2) 1.2025(2) 0.0494(6) Uani d . 1
F F5 0.6665(3) 0.1817(2) 1.32322(16) 0.0449(6) Uani d . 1
F F6 0.6334(3) 0.15009(19) 1.17483(17) 0.0428(6) Uani d . 1
O O1 0.7665(2) 0.5396(2) 0.61023(18) 0.0246(5) Uani d . 1
O O2 1.0128(2) 0.5417(2) 0.6059(2) 0.0316(5) Uani d . 1
O O3 0.8669(3) 0.5081(2) 0.76475(18) 0.0329(6) Uani d . 1
O O4 0.7695(2) 0.3941(2) 1.24691(17) 0.0236(5) Uani d . 1
O O5 0.5300(2) 0.3987(2) 1.22098(17) 0.0265(5) Uani d . 1
O O6 0.7258(2) 0.35436(19) 1.08126(16) 0.0225(5) Uani d . 1
O O7 0.4937(2) 0.47742(19) 0.41487(16) 0.0204(4) Uani d . 1
H H7 0.4962 0.4577 0.3496 0.024 Uiso d R 1
O O8 0.9562(2) 0.46672(19) 1.08431(15) 0.0199(4) Uani d . 1
H H8 0.9134 0.4457 1.1491 0.024 Uiso d R 1
S S1 0.87433(8) 0.55903(6) 0.66339(5) 0.01840(15) Uani d . 1
S S2 0.67956(8) 0.35366(7) 1.19072(5) 0.01948(15) Uani d . 1
Sn Sn1 0.67972(2) 0.489075(17) 0.472346(14) 0.01695(7) Uani d . 1
Sn Sn2 0.87018(2) 0.457802(17) 0.953767(14) 0.01747(7) Uani d . 1

loop_
_atom_site_aniso_label
_atom_site_aniso_U_11
_atom_site_aniso_U_22
_atom_site_aniso_U_33
_atom_site_aniso_U_12
_atom_site_aniso_U_13
_atom_site_aniso_U_23
C1 0.0173(14) 0.0180(14) 0.0213(14) -0.0013(11) -0.0023(11) -0.0026(11)
C2 0.0209(15) 0.0230(15) 0.0204(15) -0.0001(12) -0.0049(12) 0.0021(12)
C3 0.0333(19) 0.0238(16) 0.0353(19) -0.0051(14) -0.0077(15) 0.0050(14)
C4 0.049(3) 0.038(2) 0.044(2) 0.0058(19) -0.0161(19) 0.0116(18)
C5 0.0213(15) 0.0217(14) 0.0230(15) -0.0106(12) -0.0043(12) 0.0060(12)
C6 0.0218(16) 0.0244(16) 0.0353(18) -0.0064(13) -0.0032(13) 0.0046(13)
C7 0.031(2) 0.031(2) 0.093(4) -0.0081(17) 0.000(2) 0.018(2)
C8 0.042(3) 0.028(2) 0.125(5) -0.0062(19) -0.009(3) 0.024(3)
C9 0.0190(15) 0.0213(15) 0.0227(15) 0.0020(12) -0.0057(12) 0.0005(12)
C10 0.033(2) 0.042(2) 0.0228(17) 0.0124(16) -0.0007(14) 0.0015(15)
C11 0.0311(19) 0.0365(19) 0.0270(18) 0.0038(15) -0.0050(14) -0.0053(14)
C12 0.065(4) 0.099(5) 0.037(3) 0.046(3) 0.004(2) -0.003(3)
C13 0.0337(18) 0.0227(15) 0.0204(15) -0.0059(13) -0.0001(13) -0.0048(12)
C14 0.038(2) 0.0266(17) 0.038(2) -0.0007(15) -0.0088(16) -0.0056(15)
C15 0.064(3) 0.033(2) 0.033(2) 0.0097(19) -0.0060(19) -0.0016(16)
C16 0.067(3) 0.037(2) 0.052(3) 0.013(2) -0.012(2) 0.003(2)
C17 0.0221(16) 0.0273(16) 0.0290(17) -0.0065(13) -0.0015(13) -0.0036(13)
C18 0.043(2) 0.0304(18) 0.0255(17) -0.0144(16) -0.0063(15) 0.0013(14)
F1 0.0260(11) 0.0275(10) 0.0424(12) 0.0006(8) 0.0053(9) -0.0058(9)
F2 0.0563(15) 0.0269(11) 0.0381(12) -0.0094(10) 0.0058(11) 0.0077(9)
F3 0.0400(13) 0.0385(13) 0.0693(17) -0.0112(10) -0.0161(12) -0.0233(12)
F4 0.0486(15) 0.0312(12) 0.0600(16) 0.0016(11) -0.0079(12) 0.0098(11)
F5 0.0811(18) 0.0398(12) 0.0229(10) -0.0342(12) -0.0082(11) 0.0085(9)
F6 0.0711(17) 0.0351(12) 0.0329(12) -0.0291(12) -0.0128(11) -0.0016(9)
O1 0.0192(11) 0.0302(12) 0.0270(12) -0.0060(9) -0.0086(9) -0.0055(9)
O2 0.0173(12) 0.0360(13) 0.0408(14) -0.0062(10) 0.0017(10) -0.0109(11)
O3 0.0471(15) 0.0280(13) 0.0210(12) -0.0012(11) -0.0107(10) -0.0010(9)
O4 0.0231(12) 0.0305(12) 0.0202(11) -0.0110(9) -0.0055(9) 0.0001(9)
O5 0.0206(12) 0.0380(13) 0.0222(11) -0.0093(10) -0.0026(9) -0.0042(10)
O6 0.0253(12) 0.0260(11) 0.0164(10) -0.0081(9) -0.0013(9) -0.0011(8)
O7 0.0149(10) 0.0300(11) 0.0159(10) -0.0043(9) -0.0024(8) -0.0035(8)
O8 0.0182(10) 0.0303(11) 0.0130(10) -0.0100(9) -0.0023(8) 0.0007(8)
S1 0.0168(4) 0.0210(3) 0.0176(3) -0.0030(3) -0.0049(3) -0.0028(3)
S2 0.0206(4) 0.0238(4) 0.0154(3) -0.0084(3) -0.0024(3) -0.0002(3)
Sn1 0.01440(11) 0.01886(11) 0.01690(11) -0.00281(8) -0.00293(8) 0.00031(7)
Sn2 0.01681(12) 0.01996(11) 0.01544(11) -0.00372(8) -0.00266(8) -0.00172(7)

loop_
_atom_type_symbol
_atom_type_description
_atom_type_scat_dispersion_real
_atom_type_scat_dispersion_imag
_atom_type_scat_source
C C 0.0033 0.0016 'International Tables Vol C Tables 4.2.6.8 and 6.1.1.4'
H H 0 0 'International Tables Vol C Tables 4.2.6.8 and 6.1.1.4'
F F 0.0171 0.0103 'International Tables Vol C Tables 4.2.6.8 and 6.1.1.4'
O O 0.0106 0.006 'International Tables Vol C Tables 4.2.6.8 and 6.1.1.4'
S S 0.1246 0.1234 'International Tables Vol C Tables 4.2.6.8 and 6.1.1.4'
Sn Sn -0.6537 1.4246 'International Tables Vol C Tables 4.2.6.8 and 6.1.1.4'

loop_
_geom_angle_atom_site_label_1
_geom_angle_atom_site_label_2
_geom_angle_atom_site_label_3
_geom_angle_site_symmetry_1
_geom_angle_site_symmetry_3
_geom_angle
_geom_angle_publ_flag
Sn1 O7 Sn1 2_666 . 109.92(9) y
Sn2 O8 Sn2 . 2_767 109.44(9) y
C1 Sn1 C5 . . 142.15(12) y
C1 Sn1 O1 . . 94.92(10) y
C1 Sn1 O2 . 2_766 71.90(10) y
C1 Sn1 O4 . 1_554 72.48(9) y
C1 Sn1 O7 . . 99.26(10) y
C1 Sn1 O7 . 2_666 107.57(10) y
C5 Sn1 O1 . . 89.47(10) y
C5 Sn1 O2 . 2_766 72.44(10) y
C5 Sn1 O4 . 1_554 82.08(10) y
C5 Sn1 O7 . . 98.14(10) y
C5 Sn1 O7 . 2_666 110.04(10) y
O1 Sn1 O2 . 2_766 77.40(7) y
O1 Sn1 O4 . 1_554 144.03(7) y
O1 Sn1 O7 . . 145.31(8) y
O1 Sn1 O7 . 2_666 75.56(8) y
O2 Sn1 O4 2_766 1_554 66.71(6) y
O2 Sn1 O7 2_766 . 137.15(7) y
O2 Sn1 O7 2_766 2_666 152.81(8) y
O4 Sn1 O7 1_554 . 70.65(7) y
O4 Sn1 O7 1_554 2_666 140.08(7) y
O7 Sn1 O7 . 2_666 70.03(9) y
C9 Sn2 C13 . . 146.51(13) y
C9 Sn2 O3 . . 79.34(10) y
C9 Sn2 O6 . . 87.83(10) y
C9 Sn2 O8 . . 104.80(10) y
C9 Sn2 O8 . 2_767 104.29(11) y
C13 Sn2 O3 . . 82.93(10) y
C13 Sn2 O6 . . 83.39(10) y
C13 Sn2 O8 . . 105.06(11) y
C13 Sn2 O8 . 2_767 99.62(11) y
O6 Sn2 O3 . . 132.29(8) y
O6 Sn2 O8 . . 78.84(8) y
O6 Sn2 O8 . 2_767 149.08(8) y
O8 Sn2 O3 . . 148.86(9) y
O8 Sn2 O8 . 2_767 70.63(9) y
O8 Sn2 O3 2_767 . 78.40(8) y
C2 C1 Sn1 . . 117.3(2) ?
C2 C1 H1A . . 108 ?
Sn1 C1 H1A . . 108 ?
C2 C1 H1B . . 108 ?
Sn1 C1 H1B . . 108 ?
H1A C1 H1B . . 107.2 ?
C1 C2 C3 . . 110.7(3) ?
C1 C2 H2A . . 109.5 ?
C3 C2 H2A . . 109.5 ?
C1 C2 H2B . . 109.5 ?
C3 C2 H2B . . 109.5 ?
H2A C2 H2B . . 108.1 ?
C4 C3 C2 . . 113.0(3) ?
C4 C3 H3A . . 109 ?
C2 C3 H3A . . 109 ?
C4 C3 H3B . . 109 ?
C2 C3 H3B . . 109 ?
H3A C3 H3B . . 107.8 ?
C3 C4 H4A . . 109.5 ?
C3 C4 H4B . . 109.5 ?
H4A C4 H4B . . 109.5 ?
C3 C4 H4C . . 109.5 ?
H4A C4 H4C . . 109.5 ?
H4B C4 H4C . . 109.5 ?
C6 C5 Sn1 . . 113.3(2) ?
C6 C5 H5A . . 108.9 ?
Sn1 C5 H5A . . 108.9 ?
C6 C5 H5B . . 108.9 ?
Sn1 C5 H5B . . 108.9 ?
H5A C5 H5B . . 107.7 ?
C7 C6 C5 . . 113.0(3) ?
C7 C6 H6A . . 109 ?
C5 C6 H6A . . 109 ?
C7 C6 H6B . . 109 ?
C5 C6 H6B . . 109 ?
H6A C6 H6B . . 107.8 ?
C6 C7 C8 . . 112.3(4) ?
C6 C7 H7A . . 109.1 ?
C8 C7 H7A . . 109.1 ?
C6 C7 H7B . . 109.1 ?
C8 C7 H7B . . 109.1 ?
H7A C7 H7B . . 107.9 ?
C7 C8 H8A . . 109.5 ?
C7 C8 H8B . . 109.5 ?
H8A C8 H8B . . 109.5 ?
C7 C8 H8C . . 109.5 ?
H8A C8 H8C . . 109.5 ?
H8B C8 H8C . . 109.5 ?
C10 C9 Sn2 . . 116.2(2) ?
C10 C9 H9A . . 108.2 ?
Sn2 C9 H9A . . 108.2 ?
C10 C9 H9B . . 108.2 ?
Sn2 C9 H9B . . 108.2 ?
H9A C9 H9B . . 107.4 ?
C9 C10 C11 . . 113.6(3) ?
C9 C10 H10A . . 108.8 ?
C11 C10 H10A . . 108.8 ?
C9 C10 H10B . . 108.8 ?
C11 C10 H10B . . 108.8 ?
H10A C10 H10B . . 107.7 ?
C12 C11 C10 . . 112.4(3) ?
C12 C11 H11A . . 109.1 ?
C10 C11 H11A . . 109.1 ?
C12 C11 H11B . . 109.1 ?
C10 C11 H11B . . 109.1 ?
H11A C11 H11B . . 107.9 ?
C11 C12 H12A . . 109.5 ?
C11 C12 H12B . . 109.5 ?
H12A C12 H12B . . 109.5 ?
C11 C12 H12C . . 109.5 ?
H12A C12 H12C . . 109.5 ?
H12B C12 H12C . . 109.5 ?
C14 C13 Sn2 . . 111.9(2) ?
C14 C13 H13A . . 109.2 ?
Sn2 C13 H13A . . 109.2 ?
C14 C13 H13B . . 109.2 ?
Sn2 C13 H13B . . 109.2 ?
H13A C13 H13B . . 107.9 ?
C15 C14 C13 . . 114.6(3) ?
C15 C14 H14A . . 108.6 ?
C13 C14 H14A . . 108.6 ?
C15 C14 H14B . . 108.6 ?
C13 C14 H14B . . 108.6 ?
H14A C14 H14B . . 107.6 ?
C14 C15 C16 . . 112.2(4) ?
C14 C15 H15A . . 109.2 ?
C16 C15 H15A . . 109.2 ?
C14 C15 H15B . . 109.2 ?
C16 C15 H15B . . 109.2 ?
H15A C15 H15B . . 107.9 ?
C15 C16 H16A . . 109.5 ?
C15 C16 H16B . . 109.5 ?
H16A C16 H16B . . 109.5 ?
C15 C16 H16C . . 109.5 ?
H16A C16 H16C . . 109.5 ?
H16B C16 H16C . . 109.5 ?
F1 C17 F2 . . 108.2(3) ?
F1 C17 F3 . . 108.1(3) ?
F2 C17 F3 . . 108.1(3) ?
F1 C17 S1 . . 111.7(2) ?
F2 C17 S1 . . 110.3(2) ?
F3 C17 S1 . . 110.4(2) ?
F4 C18 F6 . . 108.2(3) ?
F4 C18 F5 . . 108.1(3) ?
F6 C18 F5 . . 107.6(3) ?
F4 C18 S2 . . 111.3(3) ?
F6 C18 S2 . . 110.9(3) ?
F5 C18 S2 . . 110.7(3) ?
S1 O1 Sn1 . . 155.34(15) ?
S1 O3 Sn2 . . 167.20(16) ?
S2 O6 Sn2 . . 137.42(13) ?
Sn1 O7 H7 2_666 . 127.4 ?
Sn1 O7 H7 . . 122.6 ?
Sn2 O8 H8 . . 121.7 ?
Sn2 O8 H8 2_767 . 128.5 ?
O2 S1 O3 . . 115.67(16) ?
O2 S1 O1 . . 115.25(15) ?
O3 S1 O1 . . 112.79(16) ?
O2 S1 C17 . . 104.34(15) ?
O3 S1 C17 . . 104.31(15) ?
O1 S1 C17 . . 102.42(15) ?
O5 S2 O4 . . 115.22(14) ?
O5 S2 O6 . . 114.55(14) ?
O4 S2 O6 . . 113.96(13) ?
O5 S2 C18 . . 103.77(17) ?
O4 S2 C18 . . 104.89(16) ?
O6 S2 C18 . . 102.40(15) ?

loop_
_geom_bond_atom_site_label_1
_geom_bond_atom_site_label_2
_geom_bond_site_symmetry_2
_geom_bond_distance
_geom_bond_publ_flag
Sn1 C1 . 2.125(3) y
Sn1 C5 . 2.125(3) y
Sn1 O1 . 2.347(2) y
Sn1 O2 2_766 2.980(2) y
Sn1 O4 1_554 3.218(2) y
Sn1 O7 . 2.150(2) y
Sn1 O7 2_666 2.062(2) y
Sn2 C9 . 2.118(3) y
Sn2 C13 . 2.113(3) y
Sn2 O3 . 2.559(2) y
Sn2 O6 . 2.488(2) y
Sn2 O8 . 2.094(2) y
Sn2 O8 2_767 2.103(2) y
C1 C2 . 1.521(4) ?
C1 H1A . 0.97 ?
C1 H1B . 0.97 ?
C2 C3 . 1.525(4) ?
C2 H2A . 0.97 ?
C2 H2B . 0.97 ?
C3 C4 . 1.520(5) ?
C3 H3A . 0.97 ?
C3 H3B . 0.97 ?
C4 H4A . 0.96 ?
C4 H4B . 0.96 ?
C4 H4C . 0.96 ?
C5 C6 . 1.526(5) ?
C5 H5A . 0.97 ?
C5 H5B . 0.97 ?
C6 C7 . 1.523(5) ?
C6 H6A . 0.97 ?
C6 H6B . 0.97 ?
C7 C8 . 1.531(6) ?
C7 H7A . 0.97 ?
C7 H7B . 0.97 ?
C8 H8A . 0.96 ?
C8 H8B . 0.96 ?
C8 H8C . 0.96 ?
C9 C10 . 1.511(5) ?
C9 H9A . 0.97 ?
C9 H9B . 0.97 ?
C10 C11 . 1.511(5) ?
C10 H10A . 0.97 ?
C10 H10B . 0.97 ?
C11 C12 . 1.504(6) ?
C11 H11A . 0.97 ?
C11 H11B . 0.97 ?
C12 H12A . 0.96 ?
C12 H12B . 0.96 ?
C12 H12C . 0.96 ?
C13 C14 . 1.530(5) ?
C13 H13A . 0.97 ?
C13 H13B . 0.97 ?
C14 C15 . 1.495(5) ?
C14 H14A . 0.97 ?
C14 H14B . 0.97 ?
C15 C16 . 1.519(6) ?
C15 H15A . 0.97 ?
C15 H15B . 0.97 ?
C16 H16A . 0.96 ?
C16 H16B . 0.96 ?
C16 H16C . 0.96 ?
C17 F1 . 1.325(4) ?
C17 F2 . 1.329(4) ?
C17 F3 . 1.329(4) ?
C17 S1 . 1.828(3) ?
C18 F4 . 1.323(5) ?
C18 F6 . 1.329(4) ?
C18 F5 . 1.334(4) ?
C18 S2 . 1.823(4) ?
O1 S1 . 1.452(2) ?
O2 S1 . 1.426(2) ?
O3 S1 . 1.440(2) ?
O4 S2 . 1.448(2) ?
O5 S2 . 1.437(2) ?
O6 S2 . 1.461(2) ?
O7 H7 . 0.9194 ?
O8 H8 . 0.9427 ?
